data_7229547
loop_
_publ_author_name
'Singh, Neetu'
'Singh, Udai P.'
'Butcher, Ray J.'

_publ_section_title
;
 Luminescent sulfonate coordination polymers: synthesis, structural
 analysis and selective sensing of nitroaromatic compounds
;
_journal_name_full CrystEngComm
_journal_paper_doi 10.1039/C7CE01453H
_journal_year 2017
_chemical_formula_moiety 'C36 H37 Cd N6 Na O10 S'
_chemical_formula_sum 'C36 H37 Cd N6 Na O10 S'
_chemical_formula_weight 881.16
_space_group_crystal_system triclinic
_space_group_IT_number 2
_space_group_name_Hall '-P 1'
_space_group_name_H-M_alt 'P -1'
_symmetry_space_group_name_Hall '-P 1'
_symmetry_space_group_name_H-M 'P -1'
_atom_sites_solution_hydrogens mixed
_audit_creation_method SHELXL-2014/7
_audit_update_record
;
2017-03-23 deposited with the CCDC.
2017-10-30 downloaded from the CCDC.
;
_cell_angle_alpha 79.775(15)
_cell_angle_beta 76.308(15)
_cell_angle_gamma 70.154(14)
_cell_formula_units_Z 2
_cell_length_a 10.304(3)
_cell_length_b 10.679(3)
_cell_length_c 18.996(4)
_cell_measurement_reflns_used 1804
_cell_measurement_temperature 100(2)
_cell_measurement_theta_max 18.68
_cell_measurement_theta_min 2.22
_cell_volume 1899.4(9)
_computing_cell_refinement 'Bruker SAINT'
_computing_data_collection 'Bruker APEX2'
_computing_data_reduction 'Bruker SAINT'
_computing_molecular_graphics 'Bruker SHELXTL (Sheldrick, 2008)'
_computing_publication_material 'Bruker SHELXTL (Sheldrick, 2008)'
_computing_structure_refinement 'SHELXL-2014/7 (Sheldrick, 2015)'
_computing_structure_solution 'SHELXT (Sheldrick, 2015)'
_diffrn_ambient_temperature 100(2)
_diffrn_measured_fraction_theta_full 0.952
_diffrn_measured_fraction_theta_max 0.952
_diffrn_measurement_device_type 'Bruker APEX-II CCD'
_diffrn_measurement_method '\f and \w scans'
_diffrn_radiation_type MoK\a
_diffrn_radiation_wavelength 0.71073
_diffrn_reflns_av_R_equivalents 0.0817
_diffrn_reflns_av_unetI/netI 0.1170
_diffrn_reflns_Laue_measured_fraction_full 0.952
_diffrn_reflns_Laue_measured_fraction_max 0.952
_diffrn_reflns_limit_h_max 6
_diffrn_reflns_limit_h_min -12
_diffrn_reflns_limit_k_max 10
_diffrn_reflns_limit_k_min -12
_diffrn_reflns_limit_l_max 21
_diffrn_reflns_limit_l_min -22
_diffrn_reflns_number 19673
_diffrn_reflns_point_group_measured_fraction_full 0.952
_diffrn_reflns_point_group_measured_fraction_max 0.952
_diffrn_reflns_theta_full 25.252
_diffrn_reflns_theta_max 25.252
_diffrn_reflns_theta_min 2.141
_exptl_absorpt_coefficient_mu 0.706
_exptl_absorpt_correction_T_max 0.7457
_exptl_absorpt_correction_T_min 0.6268
_exptl_absorpt_correction_type multi-scan
_exptl_absorpt_process_details 'Sadabs (Sheldrick, 1996)'
_exptl_crystal_colour colorless
_exptl_crystal_density_diffrn 1.541
_exptl_crystal_description prism
_exptl_crystal_F_000 900
_exptl_crystal_size_max 0.21
_exptl_crystal_size_mid 0.17
_exptl_crystal_size_min 0.12
_refine_diff_density_max 0.467
_refine_diff_density_min -0.507
_refine_diff_density_rms 0.101
_refine_ls_extinction_method none
_refine_ls_goodness_of_fit_ref 0.985
_refine_ls_hydrogen_treatment mixed
_refine_ls_matrix_type full
_refine_ls_number_parameters 522
_refine_ls_number_reflns 6566
_refine_ls_number_restraints 47
_refine_ls_restrained_S_all 0.983
_refine_ls_R_factor_all 0.1054
_refine_ls_R_factor_gt 0.0548
_refine_ls_shift/su_max 0.001
_refine_ls_shift/su_mean 0.000
_refine_ls_structure_factor_coef Fsqd
_refine_ls_weighting_details 'w=1/[\s^2^(Fo^2^)+(0.0380P)^2^] where P=(Fo^2^+2Fc^2^)/3'
_refine_ls_weighting_scheme calc
_refine_ls_wR_factor_gt 0.0943
_refine_ls_wR_factor_ref 0.1127
_reflns_Friedel_coverage 0.000
_reflns_number_gt 4130
_reflns_number_total 6566
_reflns_threshold_expression 'I > 2\s(I)'
_cod_data_source_file c7ce01453h2.cif
_cod_data_source_block shelx
_cod_original_cell_volume 1899.5(8)
_cod_database_code 7229547
_shelx_shelxl_version_number 2014/7
_shelx_space_group_comment
;
The symmetry employed for this shelxl refinement is uniquely defined
by the following loop, which should always be used as a source of
symmetry information in preference to the above space-group names.
They are only intended as comments.
;

loop_
_space_group_symop_operation_xyz
'x, y, z'
'-x, -y, -z'

loop_
_atom_site_label
_atom_site_type_symbol
_atom_site_fract_x
_atom_site_fract_y
_atom_site_fract_z
_atom_site_U_iso_or_equiv
_atom_site_adp_type
_atom_site_occupancy
_atom_site_site_symmetry_order
_atom_site_calc_flag
_atom_site_refinement_flags_posn
_atom_site_refinement_flags_adp
_atom_site_refinement_flags_occupancy
_atom_site_disorder_assembly
_atom_site_disorder_group
Cd Cd 0.58880(4) 0.71856(4) 0.28271(2) 0.03110(14) Uani 1 1 d . . . . .
Na1 Na -0.1333(2) 0.2421(2) 0.21748(13) 0.0546(7) Uani 1 1 d . . . . .
S1 S 0.11452(15) 0.42650(13) 0.18101(8) 0.0395(4) Uani 1 1 d . . . . .
O1 O 0.4888(4) 0.5614(3) 0.2749(2) 0.0437(10) Uani 1 1 d . . . . .
O2 O 0.6687(4) 0.3763(3) 0.2917(2) 0.0422(10) Uani 1 1 d . . . . .
O3 O 0.6133(4) -0.0642(3) 0.2754(2) 0.0504(11) Uani 1 1 d . . . . .
O4 O 0.4068(4) -0.0749(3) 0.2686(2) 0.0385(9) Uani 1 1 d . . . . .
O5 O 0.0364(5) 0.3340(4) 0.1895(3) 0.0796(16) Uani 1 1 d . . . . .
O6 O 0.1732(5) 0.4591(4) 0.1050(2) 0.0663(14) Uani 1 1 d . . . . .
O1W O 0.7887(4) 0.5523(4) 0.3144(2) 0.0408(10) Uani 1 1 d D . . . .
H1W1 H 0.861(4) 0.547(5) 0.284(3) 0.061 Uiso 1 1 d D U . . .
H1W2 H 0.765(5) 0.489(4) 0.310(3) 0.061 Uiso 1 1 d D U . . .
N1A N 0.524(2) 0.7346(19) 0.4061(8) 0.029(3) Uani 0.57(2) 1 d D U P A 1
N2A N 0.386(2) 0.8123(19) 0.5071(12) 0.039(4) Uani 0.57(2) 1 d D U P A 1
C9A C 0.409(2) 0.823(2) 0.4350(13) 0.049(3) Uani 0.57(2) 1 d D U P A 1
H9AA H 0.3470 0.8889 0.4069 0.059 Uiso 0.57(2) 1 calc R U P A 1
C10A C 0.4990(19) 0.7110(18) 0.5262(8) 0.060(4) Uani 0.57(2) 1 d D U P A 1
H10A H 0.5170 0.6796 0.5741 0.073 Uiso 0.57(2) 1 calc R U P A 1
C11A C 0.5800(18) 0.6641(16) 0.4635(9) 0.055(4) Uani 0.57(2) 1 d D U P A 1
H11A H 0.6648 0.5912 0.4605 0.065 Uiso 0.57(2) 1 calc R U P A 1
N1B N 0.498(3) 0.716(3) 0.4035(11) 0.029(3) Uani 0.43(2) 1 d D . P A 2
N2B N 0.366(3) 0.789(3) 0.5074(16) 0.039(4) Uani 0.43(2) 1 d D . P A 2
C9B C 0.392(3) 0.812(3) 0.4354(17) 0.049(3) Uani 0.43(2) 1 d D . P A 2
H9BA H 0.3404 0.8896 0.4093 0.059 Uiso 0.43(2) 1 calc R U P A 2
C10B C 0.461(2) 0.669(2) 0.5242(11) 0.060(4) Uani 0.43(2) 1 d D . P A 2
H10B H 0.4707 0.6234 0.5714 0.073 Uiso 0.43(2) 1 calc R U P A 2
C11B C 0.540(2) 0.629(2) 0.4595(12) 0.055(4) Uani 0.43(2) 1 d D . P A 2
H11C H 0.6167 0.5485 0.4545 0.065 Uiso 0.43(2) 1 calc R U P A 2
N3 N 0.6931(5) 0.7088(4) 0.1637(2) 0.0389(12) Uani 1 1 d . . . . .
N4 N 0.8531(5) 0.7105(4) 0.0630(2) 0.0324(11) Uani 1 1 d . . . . .
C1 C 0.5466(6) 0.4363(5) 0.2789(3) 0.0308(13) Uani 1 1 d . . . . .
C2 C 0.4632(5) 0.3550(5) 0.2637(3) 0.0263(12) Uani 1 1 d . . . . .
C3 C 0.3385(6) 0.4180(5) 0.2368(3) 0.0329(13) Uani 1 1 d . . . . .
H3A H 0.3054 0.5129 0.2285 0.039 Uiso 1 1 calc R U . . .
C4 C 0.2630(5) 0.3433(5) 0.2223(3) 0.0285(13) Uani 1 1 d . . . . .
C5 C 0.3073(5) 0.2055(5) 0.2358(3) 0.0305(13) Uani 1 1 d . . . . .
H5A H 0.2529 0.1551 0.2276 0.037 Uiso 1 1 calc R U . . .
C6 C 0.4323(5) 0.1407(5) 0.2614(3) 0.0285(13) Uani 1 1 d . . . . .
O7 O 0.0377(4) 0.5444(3) 0.2183(2) 0.0482(11) Uani 1 1 d . . . . .
C7 C 0.5096(6) 0.2153(5) 0.2748(3) 0.0311(13) Uani 1 1 d . . . . .
H7A H 0.5952 0.1707 0.2918 0.037 Uiso 1 1 calc R U . . .
C8 C 0.4875(6) -0.0109(5) 0.2688(3) 0.0324(13) Uani 1 1 d . . . . .
C12 C 0.2629(7) 0.8870(6) 0.5572(3) 0.062(2) Uani 1 1 d . . . . .
H12A H 0.2845 0.9620 0.5709 0.075 Uiso 1 1 calc R U . A 1
H12B H 0.2469 0.8269 0.6022 0.075 Uiso 1 1 calc R U . A 1
C13 C 0.1275(7) 0.9434(7) 0.5270(3) 0.0529(18) Uani 1 1 d . . . . .
C14 C 0.0335(7) 0.8713(7) 0.5380(3) 0.0559(19) Uani 1 1 d . . . . .
C15 C -0.0966(7) 0.9267(7) 0.5115(3) 0.0571(19) Uani 1 1 d . . . . .
C16 C -0.1912(8) 0.8479(8) 0.5268(4) 0.074(2) Uani 1 1 d . . . . .
H16A H -0.2782 0.8833 0.5105 0.089 Uiso 1 1 calc R U . . .
C17 C -0.1584(10) 0.7244(9) 0.5639(4) 0.097(3) Uani 1 1 d . . . . .
H17A H -0.2229 0.6748 0.5738 0.116 Uiso 1 1 calc R U . . .
C18 C -0.0291(10) 0.6686(8) 0.5881(4) 0.091(3) Uani 1 1 d . . . . .
H18A H -0.0066 0.5811 0.6134 0.109 Uiso 1 1 calc R U . . .
C19 C 0.0634(8) 0.7389(7) 0.5756(4) 0.075(2) Uani 1 1 d . . . . .
H19A H 0.1499 0.6995 0.5922 0.090 Uiso 1 1 calc R U . . .
C20 C 0.8017(6) 0.7486(5) 0.1296(3) 0.0406(15) Uani 1 1 d . . . . .
H20A H 0.8396 0.7997 0.1505 0.049 Uiso 1 1 calc R U . . .
C21 C 0.7740(7) 0.6397(6) 0.0529(3) 0.060(2) Uani 1 1 d . . . . .
H21A H 0.7855 0.5973 0.0109 0.072 Uiso 1 1 calc R U . . .
C22 C 0.6747(8) 0.6409(7) 0.1144(3) 0.067(2) Uani 1 1 d . . . . .
H22A H 0.6029 0.6003 0.1220 0.080 Uiso 1 1 calc R U . . .
C23 C 0.9787(6) 0.7290(5) 0.0125(3) 0.0355(14) Uani 1 1 d . . . . .
H23A H 0.9779 0.7100 -0.0365 0.043 Uiso 1 1 calc R U . . .
H23B H 1.0632 0.6635 0.0288 0.043 Uiso 1 1 calc R U . . .
C24 C 0.9883(6) 0.8697(5) 0.0074(3) 0.0336(14) Uani 1 1 d . . . . .
C25 C 1.0703(6) 0.8961(5) 0.0487(3) 0.0326(13) Uani 1 1 d . . . . .
C26 C 1.1431(6) 0.7977(6) 0.1000(3) 0.0447(16) Uani 1 1 d . . . . .
H26A H 1.1352 0.7100 0.1070 0.054 Uiso 1 1 calc R U . . .
C27 C 1.2221(7) 0.8258(6) 0.1384(3) 0.0516(17) Uani 1 1 d . . . . .
H27A H 1.2683 0.7577 0.1718 0.062 Uiso 1 1 calc R U . . .
C28 C 1.2379(7) 0.9532(6) 0.1303(3) 0.0519(17) Uani 1 1 d . . . . .
H28A H 1.2964 0.9705 0.1568 0.062 Uiso 1 1 calc R U . . .
C29 C 1.1684(6) 1.0513(5) 0.0841(3) 0.0458(16) Uani 1 1 d . . . . .
H29A H 1.1763 1.1385 0.0804 0.055 Uiso 1 1 calc R U . . .
C30 C 1.0840(6) 1.0290(5) 0.0410(3) 0.0333(13) Uani 1 1 d . . . . .
O1S O -0.0566(6) 0.0553(5) 0.2864(3) 0.099(2) Uani 1 1 d . . . . .
N1S N 0.0314(6) -0.1610(5) 0.3279(3) 0.0557(15) Uani 1 1 d . . . . .
C11S C 0.0383(9) -0.0387(8) 0.3078(4) 0.080(2) Uani 1 1 d . . . . .
H11B H 0.1221 -0.0221 0.3100 0.096 Uiso 1 1 calc R U . . .
C12S C 0.1466(8) -0.2669(8) 0.3523(4) 0.101(3) Uani 1 1 d . . . . .
H12C H 0.2243 -0.2321 0.3502 0.151 Uiso 1 1 calc R U . . .
H12D H 0.1783 -0.3391 0.3208 0.151 Uiso 1 1 calc R U . . .
H12E H 0.1159 -0.3016 0.4026 0.151 Uiso 1 1 calc R U . . .
C13S C -0.0918(8) -0.1920(8) 0.3248(5) 0.105(3) Uani 1 1 d . . . . .
H13A H -0.1589 -0.1123 0.3046 0.157 Uiso 1 1 calc R U . . .
H13B H -0.1350 -0.2208 0.3741 0.157 Uiso 1 1 calc R U . . .
H13C H -0.0658 -0.2642 0.2938 0.157 Uiso 1 1 calc R U . . .
O2S O -0.2369(5) 0.2373(5) 0.1277(3) 0.0809(16) Uani 1 1 d . . . . .
N2S N -0.3955(6) 0.2032(6) 0.0746(3) 0.0605(15) Uani 1 1 d . . . . .
C21S C -0.2947(7) 0.1649(8) 0.1136(4) 0.0607(19) Uani 1 1 d . . . . .
H21B H -0.2650 0.0731 0.1321 0.073 Uiso 1 1 calc R U . . .
C22S C -0.4611(9) 0.1139(9) 0.0611(4) 0.106(3) Uani 1 1 d . . . . .
H22B H -0.4162 0.0231 0.0822 0.159 Uiso 1 1 calc R U . . .
H22C H -0.4510 0.1146 0.0084 0.159 Uiso 1 1 calc R U . . .
H22D H -0.5611 0.1427 0.0834 0.159 Uiso 1 1 calc R U . . .
C23S C -0.4435(9) 0.3424(8) 0.0444(4) 0.099(3) Uani 1 1 d . . . . .
H23C H -0.4150 0.3978 0.0700 0.149 Uiso 1 1 calc R U . . .
H23D H -0.5462 0.3724 0.0504 0.149 Uiso 1 1 calc R U . . .
H23E H -0.4018 0.3507 -0.0076 0.149 Uiso 1 1 calc R U . . .

loop_
_atom_site_aniso_label
_atom_site_aniso_U_11
_atom_site_aniso_U_22
_atom_site_aniso_U_33
_atom_site_aniso_U_23
_atom_site_aniso_U_13
_atom_site_aniso_U_12
Cd 0.0322(3) 0.0209(2) 0.0386(3) -0.00368(16) -0.00665(18) -0.00608(17)
Na1 0.0439(15) 0.0582(15) 0.0662(17) -0.0159(13) -0.0071(13) -0.0191(12)
S1 0.0347(9) 0.0280(8) 0.0570(11) -0.0039(7) -0.0195(8) -0.0043(7)
O1 0.035(2) 0.027(2) 0.072(3) -0.0117(19) -0.011(2) -0.0104(18)
O2 0.037(2) 0.029(2) 0.065(3) -0.0045(19) -0.018(2) -0.0102(19)
O3 0.038(3) 0.023(2) 0.092(3) -0.002(2) -0.024(2) -0.0057(19)
O4 0.034(2) 0.0212(19) 0.063(3) -0.0030(17) -0.017(2) -0.0074(17)
O5 0.057(3) 0.033(2) 0.167(5) 0.007(3) -0.061(3) -0.019(2)
O6 0.065(3) 0.077(3) 0.043(3) -0.001(2) -0.020(2) 0.000(3)
O1W 0.032(2) 0.040(2) 0.050(3) -0.009(2) -0.0098(19) -0.0079(19)
N1A 0.024(6) 0.034(5) 0.037(3) -0.009(3) -0.012(3) -0.013(4)
N2A 0.037(5) 0.043(6) 0.032(3) -0.004(4) -0.009(4) -0.004(5)
C9A 0.044(5) 0.053(5) 0.044(4) -0.005(3) -0.013(4) -0.004(4)
C10A 0.056(7) 0.065(8) 0.043(4) -0.003(5) -0.022(5) 0.010(5)
C11A 0.048(7) 0.049(7) 0.047(4) 0.001(5) -0.008(5) 0.007(5)
N1B 0.024(6) 0.034(5) 0.037(3) -0.009(3) -0.012(3) -0.013(4)
N2B 0.037(5) 0.043(6) 0.032(3) -0.004(4) -0.009(4) -0.004(5)
C9B 0.044(5) 0.053(5) 0.044(4) -0.005(3) -0.013(4) -0.004(4)
C10B 0.056(7) 0.065(8) 0.043(4) -0.003(5) -0.022(5) 0.010(5)
C11B 0.048(7) 0.049(7) 0.047(4) 0.001(5) -0.008(5) 0.007(5)
N3 0.049(3) 0.037(3) 0.034(3) 0.001(2) -0.007(2) -0.022(2)
N4 0.044(3) 0.031(2) 0.027(3) -0.004(2) -0.005(2) -0.018(2)
C1 0.041(4) 0.023(3) 0.035(3) 0.003(2) -0.010(3) -0.019(3)
C2 0.027(3) 0.025(3) 0.028(3) -0.003(2) -0.003(2) -0.010(2)
C3 0.036(3) 0.022(3) 0.042(3) -0.003(2) -0.007(3) -0.010(3)
C4 0.026(3) 0.022(3) 0.033(3) 0.002(2) -0.009(2) -0.002(2)
C5 0.031(3) 0.027(3) 0.036(3) -0.002(2) -0.009(3) -0.010(3)
C6 0.031(3) 0.019(3) 0.034(3) -0.003(2) -0.004(3) -0.007(2)
O7 0.033(2) 0.035(2) 0.067(3) -0.008(2) -0.006(2) 0.0015(18)
C7 0.035(3) 0.025(3) 0.029(3) 0.001(2) -0.004(3) -0.007(3)
C8 0.031(4) 0.029(3) 0.036(3) -0.001(2) -0.011(3) -0.006(3)
C12 0.049(4) 0.079(5) 0.036(4) -0.014(3) -0.011(3) 0.016(4)
C13 0.040(4) 0.065(5) 0.031(4) -0.009(3) 0.003(3) 0.008(4)
C14 0.045(5) 0.062(5) 0.036(4) -0.010(3) -0.001(3) 0.014(4)
C15 0.041(4) 0.070(5) 0.045(4) -0.015(4) 0.004(3) -0.002(4)
C16 0.060(5) 0.083(6) 0.066(5) -0.003(4) -0.015(4) -0.005(5)
C17 0.094(7) 0.096(7) 0.091(7) 0.009(5) -0.016(6) -0.025(6)
C18 0.088(7) 0.071(6) 0.095(7) 0.015(5) -0.025(6) -0.008(5)
C19 0.063(5) 0.074(5) 0.072(5) 0.000(4) -0.022(4) -0.001(5)
C20 0.049(4) 0.032(3) 0.042(4) -0.004(3) -0.007(3) -0.016(3)
C21 0.084(5) 0.080(5) 0.038(4) -0.019(3) 0.003(4) -0.058(4)
C22 0.080(5) 0.103(6) 0.047(4) -0.014(4) -0.006(4) -0.067(5)
C23 0.037(4) 0.032(3) 0.034(3) 0.002(2) -0.004(3) -0.011(3)
C24 0.041(4) 0.024(3) 0.028(3) -0.002(2) 0.001(3) -0.006(3)
C25 0.031(3) 0.034(3) 0.031(3) 0.003(2) -0.005(3) -0.010(3)
C26 0.051(4) 0.039(3) 0.042(4) 0.004(3) -0.010(3) -0.014(3)
C27 0.057(5) 0.052(4) 0.043(4) 0.009(3) -0.016(3) -0.015(3)
C28 0.069(5) 0.046(4) 0.049(4) 0.003(3) -0.024(4) -0.025(4)
C29 0.058(4) 0.033(3) 0.048(4) -0.006(3) -0.010(3) -0.016(3)
C30 0.031(3) 0.037(3) 0.030(3) -0.005(3) -0.001(3) -0.011(3)
O1S 0.109(5) 0.063(4) 0.088(4) 0.000(3) 0.004(4) 0.001(3)
N1S 0.047(4) 0.053(4) 0.067(4) -0.022(3) -0.012(3) -0.007(3)
C11S 0.092(7) 0.085(6) 0.068(6) -0.034(5) 0.014(5) -0.043(5)
C12S 0.079(6) 0.105(7) 0.104(7) -0.030(5) -0.036(5) 0.012(5)
C13S 0.063(6) 0.119(7) 0.152(9) -0.063(6) -0.022(6) -0.028(5)
O2S 0.060(3) 0.129(5) 0.068(4) -0.035(3) 0.000(3) -0.043(3)
N2S 0.050(4) 0.083(4) 0.053(4) -0.012(3) -0.006(3) -0.026(3)
C21S 0.044(5) 0.085(5) 0.045(4) -0.010(4) 0.005(4) -0.018(4)
C22S 0.097(7) 0.162(9) 0.089(6) -0.055(6) 0.012(5) -0.079(7)
C23S 0.097(7) 0.104(7) 0.082(6) -0.011(5) -0.019(5) -0.011(6)

loop_
_atom_type_symbol
_atom_type_description
_atom_type_scat_dispersion_real
_atom_type_scat_dispersion_imag
_atom_type_scat_source
C C 0.0033 0.0016 'International Tables Vol C Tables 4.2.6.8 and 6.1.1.4'
H H 0.0000 0.0000 'International Tables Vol C Tables 4.2.6.8 and 6.1.1.4'
N N 0.0061 0.0033 'International Tables Vol C Tables 4.2.6.8 and 6.1.1.4'
O O 0.0106 0.0060 'International Tables Vol C Tables 4.2.6.8 and 6.1.1.4'
S S 0.1246 0.1234 'International Tables Vol C Tables 4.2.6.8 and 6.1.1.4'
Cd Cd -0.8075 1.2024 'International Tables Vol C Tables 4.2.6.8 and 6.1.1.4'
Na Na 0.0362 0.0249 'International Tables Vol C Tables 4.2.6.8 and 6.1.1.4'

loop_
_geom_angle_atom_site_label_1
_geom_angle_atom_site_label_2
_geom_angle_atom_site_label_3
_geom_angle
_geom_angle_site_symmetry_1
_geom_angle_site_symmetry_3
N1B Cd N3 176.1(7) . .
N1B Cd O1 90.0(7) . .
N3 Cd O1 89.79(15) . .
N3 Cd N1A 168.3(5) . .
O1 Cd N1A 99.7(5) . .
N1B Cd O1W 86.8(7) . .
N3 Cd O1W 89.25(15) . .
O1 Cd O1W 91.46(13) . .
N1A Cd O1W 83.7(5) . .
N1B Cd O4 86.3(7) . 1_565
N3 Cd O4 97.58(14) . 1_565
O1 Cd O4 103.58(13) . 1_565
N1A Cd O4 86.9(5) . 1_565
O1W Cd O4 163.44(13) . 1_565
N1B Cd O3 92.5(7) . 1_565
N3 Cd O3 89.13(14) . 1_565
O1 Cd O3 158.11(13) . 1_565
N1A Cd O3 84.6(5) . 1_565
O1W Cd O3 110.39(14) . 1_565
O4 Cd O3 54.96(12) 1_565 1_565
N1B Cd C8 89.4(7) . 1_565
N3 Cd C8 93.71(15) . 1_565
O1 Cd C8 130.82(16) . 1_565
N1A Cd C8 85.3(5) . 1_565
O1W Cd C8 137.57(16) . 1_565
O4 Cd C8 27.36(14) 1_565 1_565
O3 Cd C8 27.60(14) 1_565 1_565
O1S Na1 O5 106.0(2) . .
O1S Na1 O2S 118.3(2) . .
O5 Na1 O2S 117.4(2) . .
O1S Na1 O2 105.60(18) . 1_455
O5 Na1 O2 110.14(17) . 1_455
O2S Na1 O2 98.33(18) . 1_455
O5 S1 O7 113.4(3) . .
O5 S1 O6 112.4(3) . .
O7 S1 O6 112.5(2) . .
O5 S1 C4 107.2(2) . .
O7 S1 C4 106.1(2) . .
O6 S1 C4 104.6(2) . .
C1 O1 Cd 126.6(3) . .
C1 O2 Na1 129.1(3) . 1_655
C8 O3 Cd 90.2(3) . 1_545
C8 O4 Cd 91.0(3) . 1_545
S1 O5 Na1 162.9(3) . .
Cd O1W H1W1 115(4) . .
Cd O1W H1W2 96(4) . .
H1W1 O1W H1W2 105(3) . .
C9A N1A C11A 104.2(10) . .
C9A N1A Cd 122.4(12) . .
C11A N1A Cd 133.4(12) . .
C9A N2A C10A 105.5(10) . .
C9A N2A C12 128.0(15) . .
C10A N2A C12 126.4(16) . .
N1A C9A N2A 113.3(11) . .
N1A C9A H9AA 123.3 . .
N2A C9A H9AA 123.3 . .
C11A C10A N2A 106.2(10) . .
C11A C10A H10A 126.9 . .
N2A C10A H10A 126.9 . .
N1A C11A C10A 110.7(10) . .
N1A C11A H11A 124.7 . .
C10A C11A H11A 124.7 . .
C9B N1B C11B 103.3(12) . .
C9B N1B Cd 126.2(17) . .
C11B N1B Cd 130.4(16) . .
C9B N2B C10B 105.9(12) . .
C9B N2B C12 125(2) . .
C10B N2B C12 129(2) . .
N1B C9B N2B 113.7(13) . .
N1B C9B H9BA 123.2 . .
N2B C9B H9BA 123.2 . .
C11B C10B N2B 105.3(12) . .
C11B C10B H10B 127.3 . .
N2B C10B H10B 127.3 . .
N1B C11B C10B 111.8(13) . .
N1B C11B H11C 124.1 . .
C10B C11B H11C 124.1 . .
C20 N3 C22 103.6(5) . .
C20 N3 Cd 127.5(4) . .
C22 N3 Cd 128.0(4) . .
C20 N4 C21 106.2(5) . .
C20 N4 C23 127.7(5) . .
C21 N4 C23 125.9(5) . .
O1 C1 O2 125.0(5) . .
O1 C1 C2 116.2(5) . .
O2 C1 C2 118.8(4) . .
C7 C2 C3 118.3(5) . .
C7 C2 C1 120.9(5) . .
C3 C2 C1 120.8(4) . .
C4 C3 C2 120.7(5) . .
C4 C3 H3A 119.6 . .
C2 C3 H3A 119.6 . .
C5 C4 C3 120.6(5) . .
C5 C4 S1 120.3(4) . .
C3 C4 S1 119.0(4) . .
C4 C5 C6 119.6(5) . .
C4 C5 H5A 120.2 . .
C6 C5 H5A 120.2 . .
C7 C6 C5 119.9(4) . .
C7 C6 C8 120.7(5) . .
C5 C6 C8 119.2(5) . .
C6 C7 C2 120.9(5) . .
C6 C7 H7A 119.6 . .
C2 C7 H7A 119.6 . .
O4 C8 O3 123.9(5) . .
O4 C8 C6 119.0(5) . .
O3 C8 C6 117.1(5) . .
O4 C8 Cd 61.7(3) . 1_545
O3 C8 Cd 62.2(3) . 1_545
C6 C8 Cd 179.3(4) . 1_545
N2A C12 C13 115.0(10) . .
N2B C12 C13 107.4(13) . .
N2A C12 H12A 108.5 . .
C13 C12 H12A 108.5 . .
N2A C12 H12B 108.5 . .
C13 C12 H12B 108.5 . .
H12A C12 H12B 107.5 . .
C14 C13 C15 119.9(6) . 2_576
C14 C13 C12 121.2(6) . .
C15 C13 C12 118.8(7) 2_576 .
C13 C14 C19 121.0(7) . .
C13 C14 C15 121.1(7) . .
C19 C14 C15 117.9(8) . .
C13 C15 C14 119.0(7) 2_576 .
C13 C15 C16 122.9(7) 2_576 .
C14 C15 C16 118.1(7) . .
C17 C16 C15 121.3(8) . .
C17 C16 H16A 119.4 . .
C15 C16 H16A 119.4 . .
C16 C17 C18 120.6(9) . .
C16 C17 H17A 119.7 . .
C18 C17 H17A 119.7 . .
C19 C18 C17 120.5(8) . .
C19 C18 H18A 119.7 . .
C17 C18 H18A 119.7 . .
C18 C19 C14 121.6(8) . .
C18 C19 H19A 119.2 . .
C14 C19 H19A 119.2 . .
N3 C20 N4 113.4(5) . .
N3 C20 H20A 123.3 . .
N4 C20 H20A 123.3 . .
N4 C21 C22 106.7(5) . .
N4 C21 H21A 126.7 . .
C22 C21 H21A 126.7 . .
C21 C22 N3 110.1(6) . .
C21 C22 H22A 124.9 . .
N3 C22 H22A 124.9 . .
N4 C23 C24 113.0(4) . .
N4 C23 H23A 109.0 . .
C24 C23 H23A 109.0 . .
N4 C23 H23B 109.0 . .
C24 C23 H23B 109.0 . .
H23A C23 H23B 107.8 . .
C25 C24 C30 121.1(5) . 2_775
C25 C24 C23 120.2(5) . .
C30 C24 C23 118.6(5) 2_775 .
C24 C25 C26 123.4(5) . .
C24 C25 C30 119.8(5) . .
C26 C25 C30 116.8(5) . .
C27 C26 C25 122.0(6) . .
C27 C26 H26A 119.0 . .
C25 C26 H26A 119.0 . .
C26 C27 C28 121.6(6) . .
C26 C27 H27A 119.2 . .
C28 C27 H27A 119.2 . .
C29 C28 C27 119.0(6) . .
C29 C28 H28A 120.5 . .
C27 C28 H28A 120.5 . .
C28 C29 C30 122.7(5) . .
C28 C29 H29A 118.7 . .
C30 C29 H29A 118.7 . .
C24 C30 C29 123.1(5) 2_775 .
C24 C30 C25 119.0(5) 2_775 .
C29 C30 C25 117.9(5) . .
C11S O1S Na1 152.1(6) . .
C11S N1S C13S 120.3(7) . .
C11S N1S C12S 121.4(8) . .
C13S N1S C12S 118.3(6) . .
O1S C11S N1S 124.1(9) . .
O1S C11S H11B 117.9 . .
N1S C11S H11B 117.9 . .
N1S C12S H12C 109.5 . .
N1S C12S H12D 109.5 . .
H12C C12S H12D 109.5 . .
N1S C12S H12E 109.5 . .
H12C C12S H12E 109.5 . .
H12D C12S H12E 109.5 . .
N1S C13S H13A 109.5 . .
N1S C13S H13B 109.5 . .
H13A C13S H13B 109.5 . .
N1S C13S H13C 109.5 . .
H13A C13S H13C 109.5 . .
H13B C13S H13C 109.5 . .
C21S O2S Na1 136.3(5) . .
C21S N2S C22S 123.0(7) . .
C21S N2S C23S 119.3(7) . .
C22S N2S C23S 117.7(7) . .
O2S C21S N2S 125.6(8) . .
O2S C21S H21B 117.2 . .
N2S C21S H21B 117.2 . .
N2S C22S H22B 109.5 . .
N2S C22S H22C 109.5 . .
H22B C22S H22C 109.5 . .
N2S C22S H22D 109.5 . .
H22B C22S H22D 109.5 . .
H22C C22S H22D 109.5 . .
N2S C23S H23C 109.5 . .
N2S C23S H23D 109.5 . .
H23C C23S H23D 109.5 . .
N2S C23S H23E 109.5 . .
H23C C23S H23E 109.5 . .
H23D C23S H23E 109.5 . .

loop_
_geom_bond_atom_site_label_1
_geom_bond_atom_site_label_2
_geom_bond_distance
_geom_bond_site_symmetry_2
Cd N1B 2.26(2) .
Cd N3 2.266(4) .
Cd O1 2.288(4) .
Cd N1A 2.300(16) .
Cd O1W 2.341(4) .
Cd O4 2.382(3) 1_565
Cd O3 2.394(3) 1_565
Cd C8 2.706(5) 1_565
Na1 O1S 2.194(6) .
Na1 O5 2.201(5) .
Na1 O2S 2.231(6) .
Na1 O2 2.361(4) 1_455
S1 O5 1.439(4) .
S1 O7 1.445(4) .
S1 O6 1.456(4) .
S1 C4 1.773(5) .
O1 C1 1.261(5) .
O2 C1 1.263(6) .
O2 Na1 2.361(4) 1_655
O3 C8 1.253(6) .
O3 Cd 2.394(3) 1_545
O4 C8 1.244(6) .
O4 Cd 2.382(3) 1_545
O1W H1W1 0.822(19) .
O1W H1W2 0.816(19) .
N1A C9A 1.316(11) .
N1A C11A 1.339(11) .
N2A C9A 1.324(11) .
N2A C10A 1.364(12) .
N2A C12 1.472(17) .
C9A H9AA 0.9500 .
C10A C11A 1.350(11) .
C10A H10A 0.9500 .
C11A H11A 0.9500 .
N1B C9B 1.318(13) .
N1B C11B 1.338(13) .
N2B C9B 1.324(13) .
N2B C10B 1.362(14) .
N2B C12 1.50(2) .
C9B H9BA 0.9500 .
C10B C11B 1.353(14) .
C10B H10B 0.9500 .
C11B H11C 0.9500 .
N3 C20 1.318(7) .
N3 C22 1.362(7) .
N4 C20 1.329(6) .
N4 C21 1.347(7) .
N4 C23 1.466(6) .
C1 C2 1.512(7) .
C2 C7 1.397(6) .
C2 C3 1.402(7) .
C3 C4 1.385(7) .
C3 H3A 0.9500 .
C4 C5 1.380(6) .
C5 C6 1.395(7) .
C5 H5A 0.9500 .
C6 C7 1.392(7) .
C6 C8 1.515(6) .
C7 H7A 0.9500 .
C8 Cd 2.706(5) 1_545
C12 C13 1.525(9) .
C12 H12A 0.9900 .
C12 H12B 0.9900 .
C13 C14 1.388(9) .
C13 C15 1.418(8) 2_576
C14 C19 1.433(9) .
C14 C15 1.441(9) .
C15 C13 1.418(8) 2_576
C15 C16 1.442(9) .
C16 C17 1.353(9) .
C16 H16A 0.9500 .
C17 C18 1.413(11) .
C17 H17A 0.9500 .
C18 C19 1.358(10) .
C18 H18A 0.9500 .
C19 H19A 0.9500 .
C20 H20A 0.9500 .
C21 C22 1.357(8) .
C21 H21A 0.9500 .
C22 H22A 0.9500 .
C23 C24 1.524(7) .
C23 H23A 0.9900 .
C23 H23B 0.9900 .
C24 C25 1.401(7) .
C24 C30 1.412(7) 2_775
C25 C26 1.436(7) .
C25 C30 1.452(7) .
C26 C27 1.345(8) .
C26 H26A 0.9500 .
C27 C28 1.402(8) .
C27 H27A 0.9500 .
C28 C29 1.358(7) .
C28 H28A 0.9500 .
C29 C30 1.426(8) .
C29 H29A 0.9500 .
C30 C24 1.412(7) 2_775
O1S C11S 1.227(9) .
N1S C11S 1.315(8) .
N1S C13S 1.432(9) .
N1S C12S 1.438(8) .
C11S H11B 0.9500 .
C12S H12C 0.9800 .
C12S H12D 0.9800 .
C12S H12E 0.9800 .
C13S H13A 0.9800 .
C13S H13B 0.9800 .
C13S H13C 0.9800 .
O2S C21S 1.219(8) .
N2S C21S 1.328(8) .
N2S C22S 1.428(8) .
N2S C23S 1.454(8) .
C21S H21B 0.9500 .
C22S H22B 0.9800 .
C22S H22C 0.9800 .
C22S H22D 0.9800 .
C23S H23C 0.9800 .
C23S H23D 0.9800 .
C23S H23E 0.9800 .

loop_
_geom_hbond_atom_site_label_D
_geom_hbond_atom_site_label_H
_geom_hbond_atom_site_label_A
_geom_hbond_distance_DH
_geom_hbond_distance_HA
_geom_hbond_distance_DA
_geom_hbond_angle_DHA
_geom_hbond_site_symmetry_A
O1W H1W1 S1 0.822(19) 2.91(3) 3.690(4) 159(4) 1_655
O1W H1W1 O7 0.822(19) 1.940(19) 2.759(5) 174(5) 1_655
O1W H1W2 O2 0.816(19) 1.92(2) 2.715(5) 165(6) .
C9A H9AA O4 0.95 2.54 3.16(2) 122.5 1_565
C9B H9BA O4 0.95 2.59 3.17(3) 120.0 1_565
C10B H10B O2 0.95 2.66 3.45(2) 140.9 2_666
C21 H21A O6 0.95 2.29 3.220(7) 165.8 2_665
C23 H23B O6 0.99 2.47 3.370(6) 150.3 1_655
C13S H13A O3 0.98 2.40 3.172(9) 134.8 1_455
C13S H13C O7 0.98 2.49 3.463(8) 171.1 1_545

loop_
_geom_torsion_atom_site_label_1
_geom_torsion_atom_site_label_2
_geom_torsion_atom_site_label_3
_geom_torsion_atom_site_label_4
_geom_torsion
_geom_torsion_site_symmetry_1
_geom_torsion_site_symmetry_4
O7 S1 O5 Na1 7.9(12) . .
O6 S1 O5 Na1 -121.0(11) . .
C4 S1 O5 Na1 124.6(11) . .
C11A N1A C9A N2A -0.9(15) . .
Cd N1A C9A N2A 176.7(14) . .
C10A N2A C9A N1A 2.0(15) . .
C12 N2A C9A N1A -175(2) . .
C9A N2A C10A C11A -2.2(16) . .
C12 N2A C10A C11A 174.6(18) . .
C9A N1A C11A C10A -0.6(17) . .
Cd N1A C11A C10A -177.9(12) . .
N2A C10A C11A N1A 1.8(18) . .
C11B N1B C9B N2B -0.6(18) . .
Cd N1B C9B N2B -175.8(19) . .
C10B N2B C9B N1B 0.1(19) . .
C12 N2B C9B N1B 173(3) . .
C9B N2B C10B C11B 0(2) . .
C12 N2B C10B C11B -172(3) . .
C9B N1B C11B C10B 1(2) . .
Cd N1B C11B C10B 175.8(16) . .
N2B C10B C11B N1B -1(3) . .
Cd O1 C1 O2 3.8(8) . .
Cd O1 C1 C2 -173.4(3) . .
Na1 O2 C1 O1 -117.8(5) 1_655 .
Na1 O2 C1 C2 59.4(6) 1_655 .
O1 C1 C2 C7 -172.5(4) . .
O2 C1 C2 C7 10.1(7) . .
O1 C1 C2 C3 8.6(7) . .
O2 C1 C2 C3 -168.8(5) . .
C7 C2 C3 C4 0.4(7) . .
C1 C2 C3 C4 179.4(4) . .
C2 C3 C4 C5 1.7(8) . .
C2 C3 C4 S1 -174.6(4) . .
O5 S1 C4 C5 18.4(5) . .
O7 S1 C4 C5 139.8(4) . .
O6 S1 C4 C5 -101.1(4) . .
O5 S1 C4 C3 -165.3(4) . .
O7 S1 C4 C3 -43.9(5) . .
O6 S1 C4 C3 75.2(5) . .
C3 C4 C5 C6 -2.7(7) . .
S1 C4 C5 C6 173.5(4) . .
C4 C5 C6 C7 1.5(7) . .
C4 C5 C6 C8 -173.9(4) . .
C5 C6 C7 C2 0.6(7) . .
C8 C6 C7 C2 176.0(4) . .
C3 C2 C7 C6 -1.6(7) . .
C1 C2 C7 C6 179.4(4) . .
Cd O4 C8 O3 -0.4(6) 1_545 .
Cd O4 C8 C6 -179.7(4) 1_545 .
Cd O3 C8 O4 0.4(6) 1_545 .
Cd O3 C8 C6 179.7(4) 1_545 .
C7 C6 C8 O4 167.9(5) . .
C5 C6 C8 O4 -16.7(7) . .
C7 C6 C8 O3 -11.5(7) . .
C5 C6 C8 O3 163.9(5) . .
C9A N2A C12 C13 24(2) . .
C10A N2A C12 C13 -152.0(19) . .
C9B N2B C12 C13 47(2) . .
C10B N2B C12 C13 -141(3) . .
N2A C12 C13 C14 92.0(12) . .
N2B C12 C13 C14 78.8(15) . .
N2A C12 C13 C15 -89.5(12) . 2_576
N2B C12 C13 C15 -102.7(15) . 2_576
C15 C13 C14 C19 179.0(5) 2_576 .
C12 C13 C14 C19 -2.5(9) . .
C15 C13 C14 C15 -0.6(10) 2_576 .
C12 C13 C14 C15 177.9(5) . .
C13 C14 C15 C13 0.6(10) . 2_576
C19 C14 C15 C13 -179.0(5) . 2_576
C13 C14 C15 C16 -178.1(6) . .
C19 C14 C15 C16 2.3(9) . .
C13 C15 C16 C17 -179.7(6) 2_576 .
C14 C15 C16 C17 -1.1(10) . .
C15 C16 C17 C18 -0.7(12) . .
C16 C17 C18 C19 1.1(13) . .
C17 C18 C19 C14 0.2(13) . .
C13 C14 C19 C18 178.5(7) . .
C15 C14 C19 C18 -1.9(10) . .
C22 N3 C20 N4 -0.3(6) . .
Cd N3 C20 N4 169.7(3) . .
C21 N4 C20 N3 -0.7(6) . .
C23 N4 C20 N3 -175.1(5) . .
C20 N4 C21 C22 1.3(7) . .
C23 N4 C21 C22 175.9(5) . .
N4 C21 C22 N3 -1.6(8) . .
C20 N3 C22 C21 1.1(7) . .
Cd N3 C22 C21 -168.8(4) . .
C20 N4 C23 C24 -45.4(7) . .
C21 N4 C23 C24 141.2(6) . .
N4 C23 C24 C25 97.1(6) . .
N4 C23 C24 C30 -84.5(6) . 2_775
C30 C24 C25 C26 178.4(5) 2_775 .
C23 C24 C25 C26 -3.2(8) . .
C30 C24 C25 C30 -1.2(8) 2_775 .
C23 C24 C25 C30 177.2(4) . .
C24 C25 C26 C27 179.4(5) . .
C30 C25 C26 C27 -1.0(8) . .
C25 C26 C27 C28 -0.1(9) . .
C26 C27 C28 C29 1.9(10) . .
C27 C28 C29 C30 -2.6(9) . .
C28 C29 C30 C24 -179.8(5) . 2_775
C28 C29 C30 C25 1.5(8) . .
C24 C25 C30 C24 1.1(8) . 2_775
C26 C25 C30 C24 -178.4(5) . 2_775
C24 C25 C30 C29 179.9(5) . .
C26 C25 C30 C29 0.4(7) . .
Na1 O1S C11S N1S -145.9(9) . .
C13S N1S C11S O1S 0.7(11) . .
C12S N1S C11S O1S 179.8(7) . .
Na1 O2S C21S N2S 151.5(5) . .
C22S N2S C21S O2S -178.7(6) . .
C23S N2S C21S O2S 0.7(10) . .
